data_7021850
loop_
_publ_author_name
'Mart\'in Santos, Cecilia'
'Cabrera, Silvia'
'R\'ios-Luci, Carla'
'Padr\'on, Jos\'e M'
'L\'opez Solera, Isabel'
'Quiroga, Adoraci\'on G'
'Medrano, Mar\'ia A'
'Navarro-Ranninger, Carmen'
'Alem\'an, Jos\'e'

_publ_section_title
;
 Novel clioquinol and its analogous platinum complexes: importance, role
 of the halogen substitution and the hydroxyl group of the ligand.
;
_journal_issue 37
_journal_name_full 'Dalton transactions (Cambridge, England : 2003)'
_journal_page_first 13343
_journal_page_last 13348
_journal_paper_doi 10.1039/c3dt51720a
_journal_volume 42
_journal_year 2013
_chemical_formula_sum 'C11 H10 Cl2 I N O2 Pt S'
_chemical_formula_weight 613.15
_chemical_name_systematic
;
?
;
_space_group_IT_number 14
_symmetry_cell_setting monoclinic
_symmetry_space_group_name_Hall '-P 2ybc'
_symmetry_space_group_name_H-M 'P 1 21/c 1'
_atom_sites_solution_hydrogens geom
_atom_sites_solution_primary direct
_atom_sites_solution_secondary difmap
_audit_creation_method SHELXL-97
_cell_angle_alpha 90.00
_cell_angle_beta 92.9860(10)
_cell_angle_gamma 90.00
_cell_formula_units_Z 8
_cell_length_a 7.2336(4)
_cell_length_b 20.5641(10)
_cell_length_c 20.2197(10)
_cell_measurement_reflns_used 5168
_cell_measurement_temperature 230(2)
_cell_measurement_theta_max 24.3302
_cell_measurement_theta_min 2.2227
_cell_volume 3003.6(3)
_computing_cell_refinement 'Bruker SAINT'
_computing_data_collection 'Bruker APEX'
_computing_data_reduction 'Bruker SAINT'
_computing_molecular_graphics 'Bruker SHELXTL'
_computing_publication_material 'Bruker SHELXTL'
_computing_structure_refinement 'SHELXL-97 (Sheldrick, 1997)'
_computing_structure_solution 'SHELXS-97 (Sheldrick, 1990)'
_diffrn_ambient_temperature 230(2)
_diffrn_measured_fraction_theta_full 0.998
_diffrn_measured_fraction_theta_max 0.998
_diffrn_measurement_device_type 'CCD area detector'
_diffrn_measurement_method 'omega scan'
_diffrn_radiation_monochromator graphite
_diffrn_radiation_source 'fine-focus sealed tube'
_diffrn_radiation_type MoK\a
_diffrn_radiation_wavelength 0.71073
_diffrn_reflns_av_R_equivalents 0.0368
_diffrn_reflns_av_sigmaI/netI 0.0364
_diffrn_reflns_limit_h_max 8
_diffrn_reflns_limit_h_min -7
_diffrn_reflns_limit_k_max 25
_diffrn_reflns_limit_k_min -25
_diffrn_reflns_limit_l_max 24
_diffrn_reflns_limit_l_min -24
_diffrn_reflns_number 20653
_diffrn_reflns_theta_full 25.70
_diffrn_reflns_theta_max 25.70
_diffrn_reflns_theta_min 1.98
_exptl_absorpt_coefficient_mu 11.888
_exptl_absorpt_correction_T_max 0.7453
_exptl_absorpt_correction_T_min 0.4046
_exptl_absorpt_correction_type multi-scan
_exptl_absorpt_process_details SADABS
_exptl_crystal_colour Yellow
_exptl_crystal_density_diffrn 2.712
_exptl_crystal_density_method 'not measured'
_exptl_crystal_description Prismatic
_exptl_crystal_F_000 2240
_exptl_crystal_size_max 0.431
_exptl_crystal_size_mid 0.273
_exptl_crystal_size_min 0.222
_refine_diff_density_max 0.891
_refine_diff_density_min -1.112
_refine_diff_density_rms 0.127
_refine_ls_extinction_method none
_refine_ls_goodness_of_fit_ref 1.017
_refine_ls_hydrogen_treatment constr
_refine_ls_matrix_type full
_refine_ls_number_parameters 347
_refine_ls_number_reflns 5695
_refine_ls_number_restraints 0
_refine_ls_restrained_S_all 1.017
_refine_ls_R_factor_all 0.0367
_refine_ls_R_factor_gt 0.0283
_refine_ls_shift/su_max 0.001
_refine_ls_shift/su_mean 0.000
_refine_ls_structure_factor_coef Fsqd
_refine_ls_weighting_details 'calc w=1/[\s^2^(Fo^2^)+(0.0372P)^2^+0.0000P] where P=(Fo^2^+2Fc^2^)/3'
_refine_ls_weighting_scheme calc
_refine_ls_wR_factor_gt 0.0595
_refine_ls_wR_factor_ref 0.0624
_reflns_number_gt 4837
_reflns_number_total 5695
_reflns_threshold_expression >2sigma(I)
_cod_data_source_file c3dt51720a.txt
_cod_data_source_block 2a
_cod_depositor_comments
;
The following automatic conversions were performed:

'_symmetry_cell_setting' value 'Monoclinic' changed to 'monoclinic'
according to /home/saulius/struct/CIF-dictionaries/cif_core.dic
dictionary named 'cif_core.dic' version 2.4.2 from
2011-04-26.

'_exptl_absorpt_correction_type' value 'MULTI-SCAN'
changed to 'multi-scan' according to
/home/saulius/struct/CIF-dictionaries/cif_core.dic dictionary named
'cif_core.dic' version 2.4.2 from 2011-04-26.

Automatic conversion script
Id: cif_fix_values 1891 2012-01-12 08:04:46Z andrius 
;
_cod_original_sg_symbol_H-M P2(1)/c
_cod_database_code 7021850

loop_
_symmetry_equiv_pos_as_xyz
'x, y, z'
'-x, y+1/2, -z+1/2'
'-x, -y, -z'
'x, -y-1/2, z-1/2'

loop_
_atom_site_label
_atom_site_type_symbol
_atom_site_fract_x
_atom_site_fract_y
_atom_site_fract_z
_atom_site_U_iso_or_equiv
_atom_site_adp_type
_atom_site_occupancy
_atom_site_symmetry_multiplicity
_atom_site_calc_flag
_atom_site_refinement_flags
Pt1 Pt 0.47235(3) 0.271770(10) 0.136105(11) 0.03552(8) Uani 1 1 d .
I1 I 0.51438(7) 0.52766(2) 0.14139(2) 0.05052(13) Uani 1 1 d .
Cl1 Cl 0.5072(2) 0.27316(7) 0.02358(7) 0.0483(4) Uani 1 1 d .
Cl2 Cl 0.4147(3) 0.46379(9) 0.41087(8) 0.0686(6) Uani 1 1 d .
S1 S 0.4720(2) 0.16508(7) 0.13353(8) 0.0441(4) Uani 1 1 d .
O1 O 0.4875(6) 0.37025(18) 0.13868(17) 0.0368(10) Uani 1 1 d .
O2 O 0.3991(8) 0.1290(2) 0.1883(2) 0.0695(16) Uani 1 1 d .
N1 N 0.4425(7) 0.2842(2) 0.2342(2) 0.0351(11) Uani 1 1 d .
C1 C 0.4183(10) 0.2403(3) 0.2806(3) 0.0506(18) Uani 1 1 d .
H1 H 0.4108 0.1967 0.2684 0.061 Uiso 1 1 calc R
C2 C 0.4037(10) 0.2564(3) 0.3464(3) 0.0504(18) Uani 1 1 d .
H2 H 0.3908 0.2238 0.3778 0.061 Uiso 1 1 calc R
C3 C 0.4080(10) 0.3195(3) 0.3655(3) 0.0502(17) Uani 1 1 d .
H3 H 0.3962 0.3303 0.4097 0.060 Uiso 1 1 calc R
C4 C 0.4305(8) 0.3690(3) 0.3180(3) 0.0383(14) Uani 1 1 d .
C5 C 0.4483(8) 0.3487(2) 0.2518(3) 0.0316(13) Uani 1 1 d .
C6 C 0.4722(8) 0.3931(3) 0.1990(3) 0.0341(13) Uani 1 1 d .
C7 C 0.4780(8) 0.4581(3) 0.2153(3) 0.0348(13) Uani 1 1 d .
C8 C 0.4618(9) 0.4797(3) 0.2803(3) 0.0449(16) Uani 1 1 d .
H8 H 0.4680 0.5239 0.2897 0.054 Uiso 1 1 calc R
C9 C 0.4368(10) 0.4361(3) 0.3305(3) 0.0452(16) Uani 1 1 d .
C10 C 0.3618(14) 0.1329(4) 0.0619(4) 0.092(3) Uani 1 1 d .
H10A H 0.3539 0.0865 0.0660 0.139 Uiso 1 1 calc R
H10B H 0.4313 0.1437 0.0243 0.139 Uiso 1 1 calc R
H10C H 0.2394 0.1508 0.0562 0.139 Uiso 1 1 calc R
C11 C 0.7047(11) 0.1415(3) 0.1279(5) 0.076(3) Uani 1 1 d .
H11A H 0.7782 0.1606 0.1638 0.115 Uiso 1 1 calc R
H11B H 0.7490 0.1562 0.0866 0.115 Uiso 1 1 calc R
H11C H 0.7137 0.0950 0.1304 0.115 Uiso 1 1 calc R
Pt1A Pt 0.98336(3) 0.347217(11) 0.151618(11) 0.03450(7) Uani 1 1 d .
I1A I 0.90883(9) 0.17420(2) 0.33826(2) 0.07298(17) Uani 1 1 d .
Cl1A Cl 1.0032(2) 0.26305(7) 0.07783(8) 0.0489(4) Uani 1 1 d .
Cl2A Cl 0.8981(3) 0.41348(11) 0.48075(9) 0.0809(7) Uani 1 1 d .
S1A S 0.9974(2) 0.41678(7) 0.06896(7) 0.0361(3) Uani 1 1 d .
O1A O 0.9595(6) 0.28167(19) 0.22528(19) 0.0450(11) Uani 1 1 d .
O2A O 1.0125(6) 0.48644(19) 0.08522(19) 0.0458(11) Uani 1 1 d .
N1A N 0.9656(7) 0.4107(2) 0.2282(2) 0.0357(11) Uani 1 1 d .
C1A C 0.9707(9) 0.4750(3) 0.2284(3) 0.0445(16) Uani 1 1 d .
H1A H 0.9858 0.4968 0.1887 0.053 Uiso 1 1 calc R
C2A C 0.9544(9) 0.5112(3) 0.2859(3) 0.0527(18) Uani 1 1 d .
H2A H 0.9575 0.5564 0.2842 0.063 Uiso 1 1 calc R
C3A C 0.9338(9) 0.4806(3) 0.3449(3) 0.0508(17) Uani 1 1 d .
H3A H 0.9220 0.5048 0.3833 0.061 Uiso 1 1 calc R
C4A C 0.9307(9) 0.4121(3) 0.3475(3) 0.0441(16) Uani 1 1 d .
C5A C 0.9456(8) 0.3775(3) 0.2871(3) 0.0390(14) Uani 1 1 d .
C6A C 0.9402(9) 0.3092(3) 0.2828(3) 0.0407(15) Uani 1 1 d .
C7A C 0.9202(10) 0.2752(3) 0.3414(3) 0.0481(17) Uani 1 1 d .
C8A C 0.9061(10) 0.3076(4) 0.4014(3) 0.060(2) Uani 1 1 d .
H8A H 0.8933 0.2836 0.4399 0.072 Uiso 1 1 calc R
C9A C 0.9106(10) 0.3740(4) 0.4048(3) 0.0519(18) Uani 1 1 d .
C10A C 1.1783(9) 0.3983(3) 0.0165(3) 0.0469(16) Uani 1 1 d .
H10D H 1.1720 0.4271 -0.0209 0.070 Uiso 1 1 calc R
H10E H 1.1659 0.3541 0.0014 0.070 Uiso 1 1 calc R
H10F H 1.2954 0.4036 0.0405 0.070 Uiso 1 1 calc R
C11A C 0.7984(8) 0.4057(3) 0.0157(3) 0.0444(16) Uani 1 1 d .
H11D H 0.6899 0.4161 0.0390 0.067 Uiso 1 1 calc R
H11E H 0.7920 0.3613 0.0012 0.067 Uiso 1 1 calc R
H11F H 0.8052 0.4338 -0.0220 0.067 Uiso 1 1 calc R

loop_
_atom_site_aniso_label
_atom_site_aniso_U_11
_atom_site_aniso_U_22
_atom_site_aniso_U_33
_atom_site_aniso_U_23
_atom_site_aniso_U_13
_atom_site_aniso_U_12
Pt1 0.04710(17) 0.02445(12) 0.03504(13) 0.00032(9) 0.00244(10) -0.00015(10)
I1 0.0700(3) 0.0307(2) 0.0507(3) 0.00642(18) 0.0015(2) 0.0005(2)
Cl1 0.0674(12) 0.0396(8) 0.0384(8) -0.0034(7) 0.0082(8) -0.0014(8)
Cl2 0.1132(17) 0.0515(10) 0.0414(9) -0.0110(8) 0.0075(10) -0.0003(11)
S1 0.0614(12) 0.0262(7) 0.0450(9) -0.0007(7) 0.0057(8) -0.0011(7)
O1 0.057(3) 0.026(2) 0.028(2) 0.0006(16) 0.0049(19) -0.0041(18)
O2 0.115(5) 0.029(2) 0.068(3) 0.002(2) 0.035(3) -0.008(3)
N1 0.044(3) 0.030(2) 0.032(2) 0.003(2) 0.003(2) 0.001(2)
C1 0.072(5) 0.034(3) 0.046(4) 0.007(3) 0.002(3) -0.002(3)
C2 0.077(5) 0.041(4) 0.033(3) 0.005(3) 0.004(3) -0.009(3)
C3 0.065(5) 0.053(4) 0.033(3) 0.006(3) 0.009(3) 0.002(4)
C4 0.035(4) 0.037(3) 0.043(3) -0.004(3) 0.001(3) 0.000(3)
C5 0.035(3) 0.026(3) 0.033(3) -0.001(2) -0.004(2) -0.002(2)
C6 0.033(4) 0.032(3) 0.037(3) -0.001(3) -0.002(3) 0.003(3)
C7 0.038(4) 0.028(3) 0.038(3) 0.002(3) 0.003(3) -0.002(3)
C8 0.054(4) 0.031(3) 0.050(4) -0.009(3) -0.001(3) 0.000(3)
C9 0.063(5) 0.037(3) 0.035(3) -0.008(3) 0.004(3) 0.003(3)
C10 0.145(9) 0.044(4) 0.083(6) -0.010(4) -0.045(6) -0.020(5)
C11 0.074(6) 0.034(4) 0.123(7) 0.001(4) 0.021(5) 0.008(4)
Pt1A 0.04036(15) 0.03159(13) 0.03143(12) 0.00730(10) 0.00061(10) -0.00289(10)
I1A 0.1149(5) 0.0479(3) 0.0562(3) 0.0211(2) 0.0049(3) -0.0095(3)
Cl1A 0.0617(12) 0.0369(8) 0.0480(9) 0.0002(7) 0.0030(8) -0.0029(8)
Cl2A 0.121(2) 0.0870(15) 0.0353(9) -0.0006(10) 0.0090(11) 0.0019(13)
S1A 0.0429(10) 0.0337(7) 0.0317(7) 0.0068(6) 0.0016(7) -0.0024(7)
O1A 0.064(3) 0.036(2) 0.035(2) 0.0122(19) 0.003(2) -0.003(2)
O2A 0.066(3) 0.033(2) 0.038(2) 0.0057(19) 0.002(2) -0.007(2)
N1A 0.039(3) 0.038(3) 0.030(2) 0.009(2) 0.000(2) -0.003(2)
C1A 0.055(4) 0.033(3) 0.045(4) 0.005(3) -0.002(3) -0.006(3)
C2A 0.065(5) 0.039(4) 0.053(4) -0.001(3) -0.001(4) -0.001(3)
C3A 0.061(5) 0.051(4) 0.041(4) -0.009(3) 0.004(3) 0.003(3)
C4A 0.047(4) 0.055(4) 0.030(3) 0.007(3) 0.004(3) -0.004(3)
C5A 0.035(4) 0.044(3) 0.037(3) 0.011(3) 0.001(3) -0.001(3)
C6A 0.041(4) 0.044(4) 0.036(3) 0.012(3) -0.003(3) -0.007(3)
C7A 0.056(5) 0.048(4) 0.040(3) 0.012(3) 0.000(3) -0.002(3)
C8A 0.067(5) 0.071(5) 0.041(4) 0.021(4) 0.005(4) -0.006(4)
C9A 0.059(5) 0.066(5) 0.031(3) 0.000(3) 0.004(3) -0.003(4)
C10A 0.045(4) 0.050(4) 0.046(4) 0.012(3) 0.008(3) -0.001(3)
C11A 0.044(4) 0.051(4) 0.038(3) 0.009(3) -0.004(3) -0.003(3)

loop_
_atom_type_symbol
_atom_type_description
_atom_type_scat_dispersion_real
_atom_type_scat_dispersion_imag
_atom_type_scat_source
C C 0.0033 0.0016 'International Tables Vol C Tables 4.2.6.8 and 6.1.1.4'
H H 0.0000 0.0000 'International Tables Vol C Tables 4.2.6.8 and 6.1.1.4'
O O 0.0106 0.0060 'International Tables Vol C Tables 4.2.6.8 and 6.1.1.4'
S S 0.1246 0.1234 'International Tables Vol C Tables 4.2.6.8 and 6.1.1.4'
Cl Cl 0.1484 0.1585 'International Tables Vol C Tables 4.2.6.8 and 6.1.1.4'
I I -0.4742 1.8119 'International Tables Vol C Tables 4.2.6.8 and 6.1.1.4'
Pt Pt -1.7033 8.3905 'International Tables Vol C Tables 4.2.6.8 and 6.1.1.4'
N N 0.0061 0.0033 'International Tables Vol C Tables 4.2.6.8 and 6.1.1.4'

loop_
_geom_angle_atom_site_label_1
_geom_angle_atom_site_label_2
_geom_angle_atom_site_label_3
_geom_angle
N1 Pt1 O1 81.81(16)
N1 Pt1 S1 98.58(13)
O1 Pt1 S1 176.98(12)
N1 Pt1 Cl1 172.05(13)
O1 Pt1 Cl1 90.25(10)
S1 Pt1 Cl1 89.37(6)
O2 S1 C10 105.6(4)
O2 S1 C11 107.1(4)
C10 S1 C11 103.8(5)
O2 S1 Pt1 119.50(19)
C10 S1 Pt1 113.5(3)
C11 S1 Pt1 106.0(2)
C6 O1 Pt1 111.9(3)
C1 N1 C5 118.7(5)
C1 N1 Pt1 129.5(4)
C5 N1 Pt1 111.9(3)
N1 C1 C2 122.7(6)
C3 C2 C1 120.2(6)
C2 C3 C4 119.9(6)
C9 C4 C3 126.1(6)
C9 C4 C5 117.2(5)
C3 C4 C5 116.7(5)
N1 C5 C4 121.8(5)
N1 C5 C6 115.4(5)
C4 C5 C6 122.8(5)
O1 C6 C7 124.3(5)
O1 C6 C5 119.1(5)
C7 C6 C5 116.6(5)
C6 C7 C8 121.9(5)
C6 C7 I1 119.7(4)
C8 C7 I1 118.3(4)
C9 C8 C7 120.6(5)
C8 C9 C4 120.9(5)
C8 C9 Cl2 119.9(5)
C4 C9 Cl2 119.2(5)
O1A Pt1A N1A 81.70(17)
O1A Pt1A S1A 177.28(13)
N1A Pt1A S1A 99.67(13)
O1A Pt1A Cl1A 89.24(12)
N1A Pt1A Cl1A 170.92(13)
S1A Pt1A Cl1A 89.40(6)
O2A S1A C11A 108.1(3)
O2A S1A C10A 107.1(3)
C11A S1A C10A 102.2(3)
O2A S1A Pt1A 117.87(17)
C11A S1A Pt1A 108.1(2)
C10A S1A Pt1A 112.3(2)
C6A O1A Pt1A 112.6(4)
C1A N1A C5A 119.6(5)
C1A N1A Pt1A 129.8(4)
C5A N1A Pt1A 110.6(4)
N1A C1A C2A 122.3(6)
C3A C2A C1A 120.1(6)
C2A C3A C4A 119.8(6)
C3A C4A C9A 125.9(6)
C3A C4A C5A 117.9(5)
C9A C4A C5A 116.2(6)
N1A C5A C6A 116.2(5)
N1A C5A C4A 120.4(5)
C6A C5A C4A 123.4(5)
O1A C6A C7A 124.1(6)
O1A C6A C5A 118.9(5)
C7A C6A C5A 117.0(6)
C6A C7A C8A 121.2(6)
C6A C7A I1A 118.9(5)
C8A C7A I1A 120.0(5)
C9A C8A C7A 121.2(6)
C8A C9A C4A 121.1(6)
C8A C9A Cl2A 120.4(5)
C4A C9A Cl2A 118.5(5)

loop_
_geom_bond_atom_site_label_1
_geom_bond_atom_site_label_2
_geom_bond_distance
Pt1 N1 2.022(4)
Pt1 O1 2.029(4)
Pt1 S1 2.1946(15)
Pt1 Cl1 2.3024(15)
I1 C7 2.094(5)
Cl2 C9 1.738(6)
S1 O2 1.455(5)
S1 C10 1.746(8)
S1 C11 1.761(8)
O1 C6 1.317(6)
N1 C1 1.320(7)
N1 C5 1.374(6)
C1 C2 1.382(8)
C2 C3 1.353(9)
C3 C4 1.414(8)
C4 C9 1.403(8)
C4 C5 1.415(8)
C5 C6 1.421(7)
C6 C7 1.378(7)
C7 C8 1.399(8)
C8 C9 1.373(8)
Pt1A O1A 2.023(4)
Pt1A N1A 2.035(5)
Pt1A S1A 2.2062(14)
Pt1A Cl1A 2.2944(16)
I1A C7A 2.079(7)
Cl2A C9A 1.744(6)
S1A O2A 1.473(4)
S1A C11A 1.766(6)
S1A C10A 1.769(6)
O1A C6A 1.308(7)
N1A C1A 1.323(7)
N1A C5A 1.387(7)
C1A C2A 1.391(9)
C2A C3A 1.364(9)
C3A C4A 1.409(9)
C4A C9A 1.413(8)
C4A C5A 1.421(8)
C5A C6A 1.407(8)
C6A C7A 1.390(8)
C7A C8A 1.392(9)
C8A C9A 1.369(10)
